data_2000050
loop_
_publ_author_name
'Averbuch-Pouchot, M. T.'
'Durif, A.'

_publ_section_title
;
 Structures of ethylenediammonium monohydrogentetraoxophosphate(V) and
 ethylenediammonium monohydrogentetraoxoarsenate(V)
;
_journal_issue 10
_journal_name_full
;
 Acta Crystallographica, Section C: Crystal Structure Communications
;
_journal_page_first 1894
_journal_page_last 1896
_journal_paper_doi 10.1107/S0108270187089716
_journal_volume 43
_journal_year 1987
_chemical_formula_sum 'C2 H11 N2 O4 P'
_chemical_name_common
;
Ethylene-1,2-diammonium monohydrogen phosphate
;
_space_group_IT_number 14
_symmetry_cell_setting monoclinic
_symmetry_space_group_name_Hall '-P 2yab'
_symmetry_space_group_name_H-M 'P 1 21/a 1'
_cell_angle_alpha 90
_cell_angle_beta 110.12(5)
_cell_angle_gamma 90
_cell_formula_units_Z 4
_cell_length_a 8.059(3)
_cell_length_b 11.819(5)
_cell_length_c 7.513(3)
_cell_volume 671.938
_exptl_crystal_density_diffrn 1.562
_refine_ls_R_factor_gt 0.03
_refine_ls_wR_factor_gt 0.03
_cod_original_sg_symbol_H-M 'P 21/a'
_cod_original_formula_sum 'C2 H11 N2 O4 P1'
_cod_database_code 2000050

loop_
_symmetry_equiv_pos_site_id
_symmetry_equiv_pos_as_xyz
1 x,y,z
2 1/2-x,1/2+y,-z
3 -x,-y,-z
4 -1/2+x,-1/2-y,z

loop_
_atom_site_label
_atom_site_type_symbol
_atom_site_fract_x
_atom_site_fract_y
_atom_site_fract_z
P1 P 0.24191(7) 0.13601(5) 0.08489(7)
O1 O 0.0939(2) 0.1180(1) 0.1777(2)
O2 O 0.3574(5) 0.0306(1) 0.1416(2)
O3 O 0.1527(2) 0.1450(2) -0.1307(2)
O4 O 0.3422(2) 0.2441(1) 0.1652(2)
N1 N 0.2861(2) 0.9430(2) 0.7436(3)
N2 N 0.2211(2) 0.8427(2) 0.2487(2)
C1 C 0.2186(3) 0.9394(2) 0.5354(3)
C2 C 0.2926(3) 0.8410(2) 0.4593(3)
H1 H 0.042(5) 0.166(4) 0.183(6)
H2 H 0.081(5) 0.940(4) 0.476(6)
H3 H 0.238(5) 1.006(3) 0.484(5)
H4 H 0.274(4) 0.773(3) 0.507(4)
H5 H 0.427(4) 0.838(3) 0.501(5)
H6 H 0.251(3) 0.886(3) 0.781(4)
H7 H 0.399(4) 0.957(3) 0.764(5)
H8 H 0.238(4) 1.005(3) 0.779(4)
H9 H 0.262(4) 0.780(3) 0.210(4)
H10 H 0.281(4) 0.915(3) 0.209(5)
H11 H 0.098(4) 0.843(3) 0.220(5)

loop_
_atom_type_symbol
_atom_type_radius_bond
C 0.68
H 0.23
N 0.68
O 0.68
P 1.05
